data_7040463
loop_
_publ_author_name
'De-Botton, Sophie'
'Romm, Ronit'
'Bensoussan, Guillaume'
'Hitrik, Maria'
'Musa, Sanaa'
'Gelman, Dmitri'

_publ_section_title
;
 Coordination versatility of p-hydroquinone-functionalized
 dibenzobarrelene-based PC(sp(3))P pincer ligands.
;
_journal_issue 40
_journal_name_full 'Dalton transactions (Cambridge, England : 2003)'
_journal_page_first 16040
_journal_page_last 16046
_journal_paper_doi 10.1039/c6dt02201d
_journal_volume 45
_journal_year 2016
_chemical_formula_moiety 'C46 H34 N O2 P2 Pd, 2(C H2 Cl2), B F4'
_chemical_formula_sum 'C48 H38 B Cl4 F4 N O2 P2 Pd'
_chemical_formula_weight 1057.74
_chemical_name_systematic
; 
 ? 
;
_space_group_IT_number 14
_symmetry_cell_setting monoclinic
_symmetry_space_group_name_Hall '-P 2yn'
_symmetry_space_group_name_H-M 'P 1 21/n 1'
_atom_sites_solution_hydrogens geom
_atom_sites_solution_primary direct
_atom_sites_solution_secondary difmap
_audit_creation_method SHELXL-97
_audit_update_record
;
2016-08-11 deposited with the CCDC.
2016-08-23 downloaded from the CCDC.
;
_cell_angle_alpha 90.00
_cell_angle_beta 95.3490(10)
_cell_angle_gamma 90.00
_cell_formula_units_Z 4
_cell_length_a 17.8139(9)
_cell_length_b 11.4514(6)
_cell_length_c 23.0228(11)
_cell_measurement_reflns_used 9604
_cell_measurement_temperature 173(1)
_cell_measurement_theta_max 27.950
_cell_measurement_theta_min 2.254
_cell_volume 4676.1(4)
_computing_cell_refinement 'Bruker SMART'
_computing_data_collection 'Bruker SMART'
_computing_data_reduction 'Bruker SAINT'
_computing_molecular_graphics 'Bruker SHELXTL'
_computing_publication_material 'Bruker SHELXTL'
_computing_structure_refinement 'SHELXL-97 (Sheldrick, 1997)'
_computing_structure_solution 'SHELXS-97 (Sheldrick, 1990)'
_diffrn_ambient_temperature 173(1)
_diffrn_measured_fraction_theta_full 0.999
_diffrn_measured_fraction_theta_max 0.999
_diffrn_measurement_device_type 'CCD area detector'
_diffrn_measurement_method 'phi and omega scans'
_diffrn_radiation_monochromator graphite
_diffrn_radiation_source 'fine-focus sealed tube'
_diffrn_radiation_type MoK\a
_diffrn_radiation_wavelength 0.71073
_diffrn_reflns_av_R_equivalents 0.0292
_diffrn_reflns_av_sigmaI/netI 0.0237
_diffrn_reflns_limit_h_max 22
_diffrn_reflns_limit_h_min -22
_diffrn_reflns_limit_k_max 14
_diffrn_reflns_limit_k_min -14
_diffrn_reflns_limit_l_max 29
_diffrn_reflns_limit_l_min -29
_diffrn_reflns_number 50892
_diffrn_reflns_theta_full 27.00
_diffrn_reflns_theta_max 27.00
_diffrn_reflns_theta_min 1.99
_exptl_absorpt_coefficient_mu 0.750
_exptl_absorpt_correction_T_max 0.9023
_exptl_absorpt_correction_T_min 0.7793
_exptl_absorpt_correction_type multi-scan
_exptl_absorpt_process_details 'Bruker SADABS V2.05'
_exptl_crystal_colour pale
_exptl_crystal_density_diffrn 1.502
_exptl_crystal_density_method 'not measured'
_exptl_crystal_description plate
_exptl_crystal_F_000 2136
_exptl_crystal_size_max 0.35
_exptl_crystal_size_mid 0.25
_exptl_crystal_size_min 0.14
_refine_diff_density_max 1.632
_refine_diff_density_min -1.055
_refine_diff_density_rms 0.091
_refine_ls_extinction_method none
_refine_ls_goodness_of_fit_ref 1.090
_refine_ls_hydrogen_treatment constr
_refine_ls_matrix_type full
_refine_ls_number_parameters 571
_refine_ls_number_reflns 10209
_refine_ls_number_restraints 0
_refine_ls_restrained_S_all 1.090
_refine_ls_R_factor_all 0.0464
_refine_ls_R_factor_gt 0.0424
_refine_ls_shift/su_max 0.002
_refine_ls_shift/su_mean 0.000
_refine_ls_structure_factor_coef Fsqd
_refine_ls_weighting_details 'calc w=1/[\s^2^(Fo^2^)+(0.0517P)^2^+7.1775P] where P=(Fo^2^+2Fc^2^)/3'
_refine_ls_weighting_scheme calc
_refine_ls_wR_factor_gt 0.1048
_refine_ls_wR_factor_ref 0.1069
_reflns_number_gt 9364
_reflns_number_total 10209
_reflns_threshold_expression >2sigma(I)
_cod_data_source_file c6dt02201d3.cif
_cod_data_source_block 7_CCDC-1411549
_cod_depositor_comments
;
The following automatic conversions were performed:

'_symmetry_cell_setting' value 'Monoclinic' changed to 'monoclinic'
according to
/usr/data/users/saulius/crontab/automatic-downloads/rss-feeds/RSC/lib/dictionaries/cif_core.dic
dictionary named 'cif_core.dic' version 2.4.2 from 2011-04-26.

Automatic conversion script
Id: cif_fix_values 4268 2015-11-12 08:31:59Z antanas 

 Adding full bibliography for 7040462--7040467.cif.
;
_cod_original_sg_symbol_H-M P2(1)/n
_cod_database_code 7040463

loop_
_symmetry_equiv_pos_as_xyz
'x, y, z'
'-x+1/2, y+1/2, -z+1/2'
'-x, -y, -z'
'x-1/2, -y-1/2, z-1/2'

loop_
_atom_site_label
_atom_site_type_symbol
_atom_site_fract_x
_atom_site_fract_y
_atom_site_fract_z
_atom_site_U_iso_or_equiv
_atom_site_adp_type
_atom_site_occupancy
_atom_site_symmetry_multiplicity
_atom_site_calc_flag
_atom_site_refinement_flags
B1 B 0.48141(19) 0.2345(3) 0.66778(14) 0.0279(7) Uani 1 1 d .
C1 C 0.76675(13) 0.2982(2) 0.50583(11) 0.0168(5) Uani 1 1 d .
C2 C 0.74321(14) 0.1721(2) 0.41002(11) 0.0207(5) Uani 1 1 d .
H2 H 0.7339 0.1237 0.3739 0.025 Uiso 1 1 calc R
C3 C 0.83604(14) 0.2335(2) 0.48794(11) 0.0181(5) Uani 1 1 d .
C4 C 0.90431(14) 0.2276(2) 0.52182(11) 0.0204(5) Uani 1 1 d .
C5 C 0.96446(15) 0.1667(2) 0.50119(13) 0.0265(6) Uani 1 1 d .
H5 H 1.0115 0.1621 0.5242 0.032 Uiso 1 1 calc R
C6 C 0.95531(16) 0.1132(3) 0.44721(14) 0.0300(6) Uani 1 1 d .
H6 H 0.9971 0.0761 0.4322 0.036 Uiso 1 1 calc R
C7 C 0.88506(16) 0.1130(2) 0.41453(13) 0.0258(6) Uani 1 1 d .
H7 H 0.8786 0.0734 0.3782 0.031 Uiso 1 1 calc R
C8 C 0.82520(14) 0.1710(2) 0.43555(12) 0.0205(5) Uani 1 1 d .
C9 C 0.73423(13) 0.3656(2) 0.45190(11) 0.0169(5) Uani 1 1 d .
C10 C 0.71126(13) 0.4811(2) 0.45258(11) 0.0182(5) Uani 1 1 d .
C11 C 0.67882(15) 0.5334(2) 0.40098(12) 0.0227(5) Uani 1 1 d .
H11 H 0.6628 0.6126 0.4011 0.027 Uiso 1 1 calc R
C12 C 0.67034(15) 0.4691(3) 0.35012(12) 0.0257(6) Uani 1 1 d .
H12 H 0.6501 0.5052 0.3149 0.031 Uiso 1 1 calc R
C13 C 0.69128(15) 0.3509(3) 0.34971(12) 0.0238(5) Uani 1 1 d .
H13 H 0.6841 0.3066 0.3147 0.029 Uiso 1 1 calc R
C14 C 0.72240(14) 0.2998(2) 0.40060(11) 0.0202(5) Uani 1 1 d .
C15 C 0.70888(14) 0.1991(2) 0.51100(11) 0.0188(5) Uani 1 1 d .
C16 C 0.66909(14) 0.1726(2) 0.55805(12) 0.0206(5) Uani 1 1 d .
C17 C 0.61837(15) 0.0789(2) 0.55380(13) 0.0248(6) Uani 1 1 d .
H17 H 0.5910 0.0600 0.5860 0.030 Uiso 1 1 calc R
C18 C 0.60768(15) 0.0138(2) 0.50345(14) 0.0277(6) Uani 1 1 d .
H18 H 0.5731 -0.0495 0.5013 0.033 Uiso 1 1 calc R
C19 C 0.64716(15) 0.0398(2) 0.45554(13) 0.0245(6) Uani 1 1 d .
C20 C 0.69755(14) 0.1322(2) 0.45957(12) 0.0204(5) Uani 1 1 d .
C21 C 0.91178(16) 0.1757(2) 0.64634(12) 0.0248(6) Uani 1 1 d .
C22 C 0.9829(2) 0.1293(3) 0.66413(15) 0.0391(7) Uani 1 1 d .
H22 H 1.0265 0.1587 0.6482 0.047 Uiso 1 1 calc R
C23 C 0.9896(2) 0.0405(3) 0.70491(17) 0.0510(10) Uani 1 1 d .
H23 H 1.0379 0.0087 0.7168 0.061 Uiso 1 1 calc R
C24 C 0.9264(2) -0.0025(3) 0.72870(16) 0.0489(9) Uani 1 1 d .
H24 H 0.9314 -0.0631 0.7570 0.059 Uiso 1 1 calc R
C25 C 0.8565(2) 0.0428(3) 0.71126(16) 0.0469(9) Uani 1 1 d .
H25 H 0.8132 0.0132 0.7274 0.056 Uiso 1 1 calc R
C26 C 0.84885(19) 0.1320(3) 0.66994(14) 0.0346(7) Uani 1 1 d .
H26 H 0.8004 0.1629 0.6580 0.042 Uiso 1 1 calc R
C27 C 0.98190(15) 0.3840(2) 0.60909(13) 0.0237(5) Uani 1 1 d .
C28 C 1.00002(17) 0.4220(3) 0.66599(14) 0.0342(7) Uani 1 1 d .
H28 H 0.9716 0.3951 0.6962 0.041 Uiso 1 1 calc R
C29 C 1.05940(19) 0.4990(3) 0.67888(16) 0.0441(8) Uani 1 1 d .
H29 H 1.0718 0.5243 0.7179 0.053 Uiso 1 1 calc R
C30 C 1.10057(18) 0.5391(3) 0.63475(17) 0.0417(8) Uani 1 1 d .
H30 H 1.1410 0.5922 0.6435 0.050 Uiso 1 1 calc R
C31 C 1.08280(17) 0.5018(3) 0.57818(15) 0.0356(7) Uani 1 1 d .
H31 H 1.1112 0.5294 0.5480 0.043 Uiso 1 1 calc R
C32 C 1.02388(16) 0.4245(3) 0.56506(14) 0.0287(6) Uani 1 1 d .
H32 H 1.0121 0.3990 0.5260 0.034 Uiso 1 1 calc R
C33 C 0.62396(14) 0.5772(2) 0.54213(11) 0.0186(5) Uani 1 1 d .
C34 C 0.58976(16) 0.5098(2) 0.58219(13) 0.0267(6) Uani 1 1 d .
H34 H 0.6163 0.4468 0.6014 0.032 Uiso 1 1 calc R
C35 C 0.51613(16) 0.5350(3) 0.59407(15) 0.0330(7) Uani 1 1 d .
H35 H 0.4923 0.4889 0.6213 0.040 Uiso 1 1 calc R
C36 C 0.47793(16) 0.6267(3) 0.56631(14) 0.0297(6) Uani 1 1 d .
H36 H 0.4279 0.6438 0.5747 0.036 Uiso 1 1 calc R
C37 C 0.51183(16) 0.6943(3) 0.52624(13) 0.0301(6) Uani 1 1 d .
H37 H 0.4849 0.7569 0.5069 0.036 Uiso 1 1 calc R
C38 C 0.58498(15) 0.6704(3) 0.51447(12) 0.0263(6) Uani 1 1 d .
H38 H 0.6087 0.7175 0.4875 0.032 Uiso 1 1 calc R
C39 C 0.76223(14) 0.6846(2) 0.52263(12) 0.0210(5) Uani 1 1 d .
C40 C 0.79794(15) 0.7227(2) 0.47502(13) 0.0257(6) Uani 1 1 d .
H40 H 0.8017 0.6725 0.4426 0.031 Uiso 1 1 calc R
C41 C 0.82834(17) 0.8352(3) 0.47492(15) 0.0330(7) Uani 1 1 d .
H41 H 0.8517 0.8618 0.4419 0.040 Uiso 1 1 calc R
C42 C 0.82478(18) 0.9072(3) 0.52188(16) 0.0362(7) Uani 1 1 d .
H42 H 0.8461 0.9832 0.5217 0.043 Uiso 1 1 calc R
C43 C 0.79006(19) 0.8692(3) 0.56975(15) 0.0388(8) Uani 1 1 d .
H43 H 0.7878 0.9192 0.6025 0.047 Uiso 1 1 calc R
C44 C 0.75874(17) 0.7590(3) 0.57017(13) 0.0294(6) Uani 1 1 d .
H44 H 0.7347 0.7338 0.6031 0.035 Uiso 1 1 calc R
C45 C 0.8325(3) 0.5753(4) 0.68447(19) 0.0586(12) Uani 1 1 d .
C46 C 0.8572(4) 0.6598(6) 0.7295(3) 0.120(3) Uani 1 1 d .
H46A H 0.8836 0.6192 0.7629 0.181 Uiso 1 1 calc R
H46B H 0.8133 0.7009 0.7422 0.181 Uiso 1 1 calc R
H46C H 0.8914 0.7163 0.7139 0.181 Uiso 1 1 calc R
C47 C 0.5866(3) 0.7803(5) 0.6758(3) 0.0882(18) Uani 1 1 d .
H47A H 0.5958 0.7499 0.6368 0.106 Uiso 1 1 calc R
H47B H 0.5742 0.7132 0.7003 0.106 Uiso 1 1 calc R
C48 C 0.7713(2) 0.3284(4) 0.1837(2) 0.0546(10) Uani 1 1 d .
H48A H 0.8173 0.2900 0.2021 0.065 Uiso 1 1 calc R
H48B H 0.7791 0.3442 0.1424 0.065 Uiso 1 1 calc R
Cl1 Cl 0.51091(11) 0.87523(15) 0.66868(7) 0.0985(5) Uani 1 1 d .
Cl2 Cl 0.66797(10) 0.84682(17) 0.70694(7) 0.1022(5) Uani 1 1 d .
Cl3 Cl 0.75797(8) 0.46045(10) 0.21915(4) 0.0633(3) Uani 1 1 d .
Cl4 Cl 0.69384(7) 0.23312(11) 0.18650(5) 0.0672(3) Uani 1 1 d .
F1 F 0.55633(10) 0.27124(17) 0.66731(8) 0.0372(4) Uani 1 1 d .
F2 F 0.45218(13) 0.2122(2) 0.61081(9) 0.0542(6) Uani 1 1 d .
F3 F 0.47694(15) 0.1364(2) 0.70039(10) 0.0621(7) Uani 1 1 d .
F4 F 0.44151(13) 0.3232(2) 0.69033(12) 0.0603(6) Uani 1 1 d .
N1 N 0.81463(15) 0.5114(2) 0.64917(11) 0.0348(6) Uani 1 1 d .
O1 O 0.68069(11) 0.23847(17) 0.60837(8) 0.0245(4) Uani 1 1 d .
H1 H 0.6416 0.2371 0.6262 0.037 Uiso 1 1 calc R
O2 O 0.63997(12) -0.02166(19) 0.40449(10) 0.0352(5) Uani 1 1 d .
H2A H 0.6064 -0.0728 0.4060 0.053 Uiso 1 1 calc R
P1 P 0.89947(4) 0.29298(6) 0.59301(3) 0.01935(14) Uani 1 1 d .
P2 P 0.71863(3) 0.54151(5) 0.52528(3) 0.01642(13) Uani 1 1 d .
Pd1 Pd 0.790719(10) 0.403012(16) 0.577337(8) 0.01719(7) Uani 1 1 d .

loop_
_atom_site_aniso_label
_atom_site_aniso_U_11
_atom_site_aniso_U_22
_atom_site_aniso_U_33
_atom_site_aniso_U_23
_atom_site_aniso_U_13
_atom_site_aniso_U_12
B1 0.0310(16) 0.0258(16) 0.0264(16) 0.0036(13) 0.0007(13) -0.0063(13)
C1 0.0150(11) 0.0151(11) 0.0203(12) -0.0007(9) 0.0009(9) -0.0015(9)
C2 0.0185(12) 0.0198(12) 0.0238(13) -0.0067(10) 0.0011(10) -0.0011(10)
C3 0.0168(11) 0.0136(11) 0.0244(12) 0.0012(9) 0.0045(9) -0.0013(9)
C4 0.0193(12) 0.0173(12) 0.0246(13) 0.0019(10) 0.0015(10) -0.0015(10)
C5 0.0180(12) 0.0252(14) 0.0360(15) 0.0014(12) 0.0008(11) 0.0037(10)
C6 0.0240(14) 0.0271(15) 0.0402(17) -0.0012(12) 0.0097(12) 0.0061(11)
C7 0.0280(14) 0.0211(13) 0.0292(14) -0.0023(11) 0.0076(11) 0.0016(11)
C8 0.0195(12) 0.0165(12) 0.0260(13) -0.0003(10) 0.0042(10) -0.0007(10)
C9 0.0121(10) 0.0194(12) 0.0192(12) 0.0005(9) 0.0020(9) -0.0028(9)
C10 0.0134(11) 0.0216(12) 0.0195(12) -0.0011(10) 0.0020(9) -0.0021(9)
C11 0.0201(12) 0.0220(13) 0.0261(13) 0.0035(10) 0.0028(10) 0.0018(10)
C12 0.0230(13) 0.0324(15) 0.0216(13) 0.0043(11) 0.0015(10) 0.0020(11)
C13 0.0212(12) 0.0295(14) 0.0211(13) -0.0015(11) 0.0044(10) -0.0013(11)
C14 0.0166(11) 0.0224(13) 0.0218(12) -0.0025(10) 0.0028(9) -0.0021(10)
C15 0.0149(11) 0.0156(12) 0.0257(13) 0.0000(10) 0.0010(9) 0.0002(9)
C16 0.0170(12) 0.0176(12) 0.0271(13) 0.0027(10) 0.0022(10) 0.0016(9)
C17 0.0209(13) 0.0202(13) 0.0344(15) 0.0040(11) 0.0075(11) -0.0014(10)
C18 0.0195(13) 0.0194(13) 0.0444(17) 0.0001(12) 0.0039(12) -0.0053(10)
C19 0.0206(12) 0.0171(12) 0.0355(15) -0.0053(11) 0.0008(11) -0.0006(10)
C20 0.0166(11) 0.0172(12) 0.0273(13) -0.0023(10) 0.0007(10) -0.0001(9)
C21 0.0298(14) 0.0199(13) 0.0239(13) 0.0029(10) -0.0020(11) 0.0025(11)
C22 0.0377(17) 0.0376(18) 0.0413(18) 0.0084(14) 0.0004(14) 0.0131(14)
C23 0.060(2) 0.042(2) 0.048(2) 0.0113(17) -0.0099(18) 0.0234(18)
C24 0.077(3) 0.0270(17) 0.0396(19) 0.0110(14) -0.0115(18) -0.0007(17)
C25 0.056(2) 0.0401(19) 0.0430(19) 0.0166(16) -0.0022(17) -0.0171(17)
C26 0.0345(16) 0.0330(16) 0.0346(16) 0.0077(13) -0.0057(13) -0.0077(13)
C27 0.0162(12) 0.0207(13) 0.0334(15) 0.0018(11) -0.0017(10) -0.0003(10)
C28 0.0270(15) 0.0418(18) 0.0337(16) -0.0053(13) 0.0032(12) -0.0065(13)
C29 0.0333(17) 0.052(2) 0.0450(19) -0.0179(17) -0.0041(14) -0.0086(15)
C30 0.0269(15) 0.0349(17) 0.062(2) -0.0068(16) -0.0004(15) -0.0113(13)
C31 0.0277(15) 0.0307(16) 0.0486(19) 0.0060(14) 0.0052(13) -0.0060(12)
C32 0.0269(14) 0.0250(14) 0.0339(15) 0.0032(12) 0.0004(12) -0.0013(11)
C33 0.0167(11) 0.0182(12) 0.0207(12) -0.0029(9) 0.0011(9) 0.0005(9)
C34 0.0232(13) 0.0218(13) 0.0357(15) 0.0056(11) 0.0059(11) 0.0018(11)
C35 0.0246(14) 0.0296(16) 0.0467(18) 0.0064(13) 0.0141(13) -0.0018(12)
C36 0.0184(13) 0.0290(15) 0.0421(17) -0.0059(13) 0.0053(12) 0.0001(11)
C37 0.0237(14) 0.0307(15) 0.0351(16) 0.0027(12) -0.0018(12) 0.0077(11)
C38 0.0234(13) 0.0273(14) 0.0285(14) 0.0054(11) 0.0039(11) 0.0044(11)
C39 0.0174(12) 0.0151(12) 0.0300(14) 0.0010(10) 0.0000(10) -0.0005(9)
C40 0.0206(12) 0.0221(13) 0.0349(15) 0.0010(11) 0.0044(11) 0.0008(10)
C41 0.0255(14) 0.0253(15) 0.0483(18) 0.0103(13) 0.0052(13) -0.0034(12)
C42 0.0299(15) 0.0189(14) 0.058(2) 0.0032(13) -0.0045(14) -0.0072(11)
C43 0.0446(19) 0.0261(16) 0.0446(19) -0.0114(14) -0.0014(15) -0.0042(13)
C44 0.0330(15) 0.0232(14) 0.0321(15) -0.0035(11) 0.0034(12) -0.0059(12)
C45 0.062(3) 0.052(2) 0.055(2) -0.023(2) -0.028(2) 0.018(2)
C46 0.125(5) 0.106(5) 0.116(5) -0.076(4) -0.061(4) 0.017(4)
C47 0.091(4) 0.069(3) 0.101(4) -0.031(3) -0.010(3) 0.010(3)
C48 0.044(2) 0.059(2) 0.064(3) -0.005(2) 0.0184(19) -0.0039(18)
Cl1 0.1315(14) 0.0889(10) 0.0769(9) -0.0033(8) 0.0187(9) 0.0488(10)
Cl2 0.1177(13) 0.1191(13) 0.0706(9) -0.0316(9) 0.0128(8) -0.0482(11)
Cl3 0.0968(8) 0.0530(6) 0.0439(5) 0.0017(4) 0.0264(5) -0.0099(6)
Cl4 0.0731(7) 0.0775(8) 0.0543(6) -0.0133(5) 0.0238(5) -0.0291(6)
F1 0.0273(9) 0.0489(11) 0.0358(10) -0.0062(8) 0.0058(7) -0.0073(8)
F2 0.0720(15) 0.0544(13) 0.0326(10) 0.0041(9) -0.0150(10) -0.0341(11)
F3 0.0855(18) 0.0459(13) 0.0521(13) 0.0248(11) -0.0075(12) -0.0190(12)
F4 0.0425(12) 0.0584(14) 0.0807(17) -0.0150(13) 0.0103(11) 0.0087(11)
N1 0.0386(14) 0.0328(14) 0.0302(13) -0.0071(11) -0.0119(11) 0.0103(11)
O1 0.0231(9) 0.0261(10) 0.0252(10) -0.0012(8) 0.0062(8) -0.0037(8)
O2 0.0335(11) 0.0284(11) 0.0445(13) -0.0172(10) 0.0072(10) -0.0121(9)
P1 0.0169(3) 0.0173(3) 0.0232(3) 0.0020(2) -0.0011(2) 0.0001(2)
P2 0.0160(3) 0.0141(3) 0.0191(3) 0.0001(2) 0.0013(2) -0.0001(2)
Pd1 0.01721(10) 0.01578(10) 0.01812(11) -0.00090(7) -0.00071(7) 0.00064(7)

loop_
_atom_type_symbol
_atom_type_description
_atom_type_scat_dispersion_real
_atom_type_scat_dispersion_imag
_atom_type_scat_source
C C 0.0033 0.0016 'International Tables Vol C Tables 4.2.6.8 and 6.1.1.4'
H H 0.0000 0.0000 'International Tables Vol C Tables 4.2.6.8 and 6.1.1.4'
N N 0.0061 0.0033 'International Tables Vol C Tables 4.2.6.8 and 6.1.1.4'
O O 0.0106 0.0060 'International Tables Vol C Tables 4.2.6.8 and 6.1.1.4'
B B 0.0013 0.0007 'International Tables Vol C Tables 4.2.6.8 and 6.1.1.4'
F F 0.0171 0.0103 'International Tables Vol C Tables 4.2.6.8 and 6.1.1.4'
P P 0.1023 0.0942 'International Tables Vol C Tables 4.2.6.8 and 6.1.1.4'
Cl Cl 0.1484 0.1585 'International Tables Vol C Tables 4.2.6.8 and 6.1.1.4'
Pd Pd -0.9988 1.0072 'International Tables Vol C Tables 4.2.6.8 and 6.1.1.4'

loop_
_geom_angle_atom_site_label_1
_geom_angle_atom_site_label_2
_geom_angle_atom_site_label_3
_geom_angle
F3 B1 F4 110.2(3)
F3 B1 F2 109.5(3)
F4 B1 F2 109.4(3)
F3 B1 F1 111.0(3)
F4 B1 F1 108.0(3)
F2 B1 F1 108.8(3)
C3 C1 C9 106.3(2)
C3 C1 C15 103.07(19)
C9 C1 C15 103.19(19)
C3 C1 Pd1 112.78(16)
C9 C1 Pd1 113.04(16)
C15 C1 Pd1 117.30(17)
C14 C2 C8 106.0(2)
C14 C2 C20 104.7(2)
C8 C2 C20 105.5(2)
C14 C2 H2 113.3
C8 C2 H2 113.3
C20 C2 H2 113.3
C4 C3 C8 120.3(2)
C4 C3 C1 124.1(2)
C8 C3 C1 115.5(2)
C3 C4 C5 119.6(2)
C3 C4 P1 112.11(19)
C5 C4 P1 128.0(2)
C6 C5 C4 119.8(3)
C6 C5 H5 120.1
C4 C5 H5 120.1
C5 C6 C7 120.6(3)
C5 C6 H6 119.7
C7 C6 H6 119.7
C8 C7 C6 119.5(3)
C8 C7 H7 120.3
C6 C7 H7 120.3
C7 C8 C3 119.9(2)
C7 C8 C2 127.8(2)
C3 C8 C2 112.2(2)
C10 C9 C14 120.2(2)
C10 C9 C1 124.2(2)
C14 C9 C1 115.4(2)
C9 C10 C11 119.7(2)
C9 C10 P2 112.36(19)
C11 C10 P2 127.6(2)
C12 C11 C10 119.6(2)
C12 C11 H11 120.2
C10 C11 H11 120.2
C11 C12 C13 120.8(2)
C11 C12 H12 119.6
C13 C12 H12 119.6
C14 C13 C12 119.3(3)
C14 C13 H13 120.4
C12 C13 H13 120.4
C13 C14 C9 120.3(2)
C13 C14 C2 127.1(2)
C9 C14 C2 112.5(2)
C16 C15 C20 119.6(2)
C16 C15 C1 128.1(2)
C20 C15 C1 112.3(2)
O1 C16 C15 119.3(2)
O1 C16 C17 121.5(2)
C15 C16 C17 119.2(2)
C18 C17 C16 120.8(3)
C18 C17 H17 119.6
C16 C17 H17 119.6
C17 C18 C19 120.6(2)
C17 C18 H18 119.7
C19 C18 H18 119.7
O2 C19 C20 117.4(3)
O2 C19 C18 123.8(2)
C20 C19 C18 118.8(3)
C19 C20 C15 120.9(2)
C19 C20 C2 124.3(2)
C15 C20 C2 114.8(2)
C26 C21 C22 119.5(3)
C26 C21 P1 118.7(2)
C22 C21 P1 121.8(2)
C23 C22 C21 119.8(3)
C23 C22 H22 120.1
C21 C22 H22 120.1
C22 C23 C24 120.5(3)
C22 C23 H23 119.7
C24 C23 H23 119.7
C25 C24 C23 119.8(3)
C25 C24 H24 120.1
C23 C24 H24 120.1
C24 C25 C26 120.3(4)
C24 C25 H25 119.8
C26 C25 H25 119.8
C21 C26 C25 120.1(3)
C21 C26 H26 119.9
C25 C26 H26 119.9
C28 C27 C32 119.2(3)
C28 C27 P1 119.1(2)
C32 C27 P1 121.5(2)
C29 C28 C27 120.4(3)
C29 C28 H28 119.8
C27 C28 H28 119.8
C30 C29 C28 119.9(3)
C30 C29 H29 120.1
C28 C29 H29 120.1
C31 C30 C29 120.0(3)
C31 C30 H30 120.0
C29 C30 H30 120.0
C30 C31 C32 120.4(3)
C30 C31 H31 119.8
C32 C31 H31 119.8
C31 C32 C27 120.1(3)
C31 C32 H32 120.0
C27 C32 H32 120.0
C34 C33 C38 119.9(2)
C34 C33 P2 119.5(2)
C38 C33 P2 120.6(2)
C33 C34 C35 119.7(3)
C33 C34 H34 120.2
C35 C34 H34 120.2
C36 C35 C34 120.0(3)
C36 C35 H35 120.0
C34 C35 H35 120.0
C35 C36 C37 120.5(3)
C35 C36 H36 119.7
C37 C36 H36 119.7
C38 C37 C36 119.8(3)
C38 C37 H37 120.1
C36 C37 H37 120.1
C37 C38 C33 120.0(3)
C37 C38 H38 120.0
C33 C38 H38 120.0
C40 C39 C44 119.0(3)
C40 C39 P2 122.6(2)
C44 C39 P2 118.4(2)
C39 C40 C41 119.8(3)
C39 C40 H40 120.1
C41 C40 H40 120.1
C42 C41 C40 120.6(3)
C42 C41 H41 119.7
C40 C41 H41 119.7
C41 C42 C43 119.9(3)
C41 C42 H42 120.1
C43 C42 H42 120.1
C44 C43 C42 120.3(3)
C44 C43 H43 119.9
C42 C43 H43 119.9
C43 C44 C39 120.4(3)
C43 C44 H44 119.8
C39 C44 H44 119.8
N1 C45 C46 178.5(7)
C45 C46 H46A 109.5
C45 C46 H46B 109.5
H46A C46 H46B 109.5
C45 C46 H46C 109.5
H46A C46 H46C 109.5
H46B C46 H46C 109.5
Cl1 C47 Cl2 112.2(3)
Cl1 C47 H47A 109.2
Cl2 C47 H47A 109.2
Cl1 C47 H47B 109.2
Cl2 C47 H47B 109.2
H47A C47 H47B 107.9
Cl3 C48 Cl4 112.2(2)
Cl3 C48 H48A 109.2
Cl4 C48 H48A 109.2
Cl3 C48 H48B 109.2
Cl4 C48 H48B 109.2
H48A C48 H48B 107.9
B1 F1 H1 138.4
C45 N1 Pd1 172.9(4)
C16 O1 H1 109.5
C19 O2 H2A 109.5
C27 P1 C4 108.48(13)
C27 P1 C21 104.04(13)
C4 P1 C21 107.03(12)
C27 P1 Pd1 111.72(9)
C4 P1 Pd1 101.18(9)
C21 P1 Pd1 123.67(10)
C10 P2 C33 107.24(11)
C10 P2 C39 107.99(12)
C33 P2 C39 102.32(12)
C10 P2 Pd1 101.98(9)
C33 P2 Pd1 121.88(9)
C39 P2 Pd1 114.75(9)
C1 Pd1 N1 179.20(10)
C1 Pd1 P2 85.47(7)
N1 Pd1 P2 93.77(7)
C1 Pd1 P1 85.12(7)
N1 Pd1 P1 95.43(7)
P2 Pd1 P1 150.99(2)

loop_
_geom_bond_atom_site_label_1
_geom_bond_atom_site_label_2
_geom_bond_distance
B1 F3 1.357(4)
B1 F4 1.370(4)
B1 F2 1.389(4)
B1 F1 1.400(4)
C1 C3 1.529(3)
C1 C9 1.529(3)
C1 C15 1.545(3)
C1 Pd1 2.050(2)
C2 C14 1.519(4)
C2 C8 1.523(3)
C2 C20 1.531(4)
C2 H2 1.0000
C3 C4 1.384(4)
C3 C8 1.400(4)
C4 C5 1.398(4)
C4 P1 1.811(3)
C5 C6 1.382(4)
C5 H5 0.9500
C6 C7 1.399(4)
C6 H6 0.9500
C7 C8 1.381(4)
C7 H7 0.9500
C9 C10 1.385(4)
C9 C14 1.401(4)
C10 C11 1.406(4)
C10 P2 1.804(3)
C11 C12 1.380(4)
C11 H11 0.9500
C12 C13 1.405(4)
C12 H12 0.9500
C13 C14 1.379(4)
C13 H13 0.9500
C15 C16 1.383(4)
C15 C20 1.409(4)
C16 O1 1.382(3)
C16 C17 1.400(4)
C17 C18 1.377(4)
C17 H17 0.9500
C18 C19 1.395(4)
C18 H18 0.9500
C19 O2 1.366(3)
C19 C20 1.385(4)
C21 C26 1.384(4)
C21 C22 1.400(4)
C21 P1 1.819(3)
C22 C23 1.381(5)
C22 H22 0.9500
C23 C24 1.388(6)
C23 H23 0.9500
C24 C25 1.374(6)
C24 H24 0.9500
C25 C26 1.394(4)
C25 H25 0.9500
C26 H26 0.9500
C27 C28 1.389(4)
C27 C32 1.394(4)
C27 P1 1.811(3)
C28 C29 1.388(4)
C28 H28 0.9500
C29 C30 1.385(5)
C29 H29 0.9500
C30 C31 1.379(5)
C30 H30 0.9500
C31 C32 1.385(4)
C31 H31 0.9500
C32 H32 0.9500
C33 C34 1.386(4)
C33 C38 1.395(4)
C33 P2 1.812(3)
C34 C35 1.395(4)
C34 H34 0.9500
C35 C36 1.375(4)
C35 H35 0.9500
C36 C37 1.385(4)
C36 H36 0.9500
C37 C38 1.383(4)
C37 H37 0.9500
C38 H38 0.9500
C39 C40 1.388(4)
C39 C44 1.393(4)
C39 P2 1.816(3)
C40 C41 1.397(4)
C40 H40 0.9500
C41 C42 1.366(5)
C41 H41 0.9500
C42 C43 1.383(5)
C42 H42 0.9500
C43 C44 1.380(4)
C43 H43 0.9500
C44 H44 0.9500
C45 N1 1.118(4)
C45 C46 1.457(6)
C46 H46A 0.9800
C46 H46B 0.9800
C46 H46C 0.9800
C47 Cl1 1.728(6)
C47 Cl2 1.732(6)
C47 H47A 0.9900
C47 H47B 0.9900
C48 Cl3 1.745(4)
C48 Cl4 1.765(4)
C48 H48A 0.9900
C48 H48B 0.9900
F1 H1 1.9044
N1 Pd1 2.080(3)
O1 H1 0.8400
O2 H2A 0.8400
P1 Pd1 2.3110(7)
P2 Pd1 2.3053(7)

loop_
_geom_hbond_atom_site_label_D
_geom_hbond_atom_site_label_H
_geom_hbond_atom_site_label_A
_geom_hbond_distance_DH
_geom_hbond_distance_HA
_geom_hbond_distance_DA
_geom_hbond_angle_DHA
_geom_hbond_site_symmetry_A
O2 H2A F2 0.84 1.93 2.733(3) 160.7 3_656
O1 H1 F1 0.84 1.90 2.730(3) 167.1 .
